data_7207299
loop_
_publ_author_name
'Lin, Qiu-Han'
'Li, Yu-Chuan'
'Li, Ya-Yu'
'Wang, Zhu'
'Liu, Wei'
'Qi, Cai'
'Pang, Si-Ping'

_publ_section_title
;
 Energetic salts based on 1-amino-1,2,3-triazole and
 3-methyl-1-amino-1,2,3-triazole
;
_journal_issue 2
_journal_name_full 'Journal of Materials Chemistry'
_journal_page_first 666
_journal_paper_doi 10.1039/c1jm14322k
_journal_volume 22
_journal_year 2012
_chemical_formula_sum 'C4 H7 N9 O2'
_chemical_formula_weight 213.19
_chemical_name_systematic
;
?
;
_space_group_IT_number 2
_symmetry_cell_setting triclinic
_symmetry_space_group_name_Hall '-P 1'
_symmetry_space_group_name_H-M 'P -1'
_atom_sites_solution_hydrogens geom
_atom_sites_solution_primary direct
_atom_sites_solution_secondary difmap
_audit_creation_method SHELXL-97
_cell_angle_alpha 100.163(15)
_cell_angle_beta 98.071(11)
_cell_angle_gamma 100.744(9)
_cell_formula_units_Z 4
_cell_length_a 7.736(7)
_cell_length_b 9.684(9)
_cell_length_c 12.512(11)
_cell_measurement_reflns_used 2579
_cell_measurement_temperature 93(2)
_cell_measurement_theta_max 27.46
_cell_measurement_theta_min 3.02
_cell_volume 891.8(14)
_computing_cell_refinement 'CrystalClear (Rigaku Inc., 2008)'
_computing_data_collection 'CrystalClear (Rigaku Inc., 2008)'
_computing_data_reduction 'CrystalClear (Rigaku Inc., 2008)'
_computing_structure_refinement 'SHELXL-97 (Sheldrick, 1997)'
_computing_structure_solution 'SHELXS-97 (Sheldrick, 1990)'
_diffrn_ambient_temperature 93(2)
_diffrn_detector_area_resol_mean 28.5714
_diffrn_measured_fraction_theta_full 0.967
_diffrn_measured_fraction_theta_max 0.967
_diffrn_measurement_device_type AFC10/Saturn724+
_diffrn_measurement_method Multi-scan
_diffrn_radiation_monochromator graphite
_diffrn_radiation_source 'Rotating Anode'
_diffrn_radiation_type MoK\a
_diffrn_radiation_wavelength 0.71073
_diffrn_reflns_av_R_equivalents 0.0436
_diffrn_reflns_av_sigmaI/netI 0.0828
_diffrn_reflns_limit_h_max 9
_diffrn_reflns_limit_h_min -9
_diffrn_reflns_limit_k_max 8
_diffrn_reflns_limit_k_min -11
_diffrn_reflns_limit_l_max 14
_diffrn_reflns_limit_l_min -14
_diffrn_reflns_number 6375
_diffrn_reflns_theta_full 26.00
_diffrn_reflns_theta_max 26.00
_diffrn_reflns_theta_min 3.10
_diffrn_standards_decay_% 0
_diffrn_standards_interval_count 0
_diffrn_standards_interval_time 0
_diffrn_standards_number 0
_exptl_absorpt_coefficient_mu 0.131
_exptl_absorpt_correction_type none
_exptl_crystal_colour Colorless
_exptl_crystal_density_diffrn 1.588
_exptl_crystal_density_method 'not measured'
_exptl_crystal_description Chunk
_exptl_crystal_F_000 440
_exptl_crystal_size_max 0.30
_exptl_crystal_size_mid 0.17
_exptl_crystal_size_min 0.09
_refine_diff_density_max 0.313
_refine_diff_density_min -0.321
_refine_diff_density_rms 0.079
_refine_ls_extinction_method none
_refine_ls_goodness_of_fit_ref 0.999
_refine_ls_hydrogen_treatment mixed
_refine_ls_matrix_type full
_refine_ls_number_parameters 289
_refine_ls_number_reflns 3388
_refine_ls_number_restraints 0
_refine_ls_restrained_S_all 0.999
_refine_ls_R_factor_all 0.0765
_refine_ls_R_factor_gt 0.0472
_refine_ls_shift/su_max 0.000
_refine_ls_shift/su_mean 0.000
_refine_ls_structure_factor_coef Fsqd
_refine_ls_weighting_details 'calc w=1/[\s^2^(Fo^2^)+(0.0256P)^2^+0.3360P] where P=(Fo^2^+2Fc^2^)/3'
_refine_ls_weighting_scheme calc
_refine_ls_wR_factor_gt 0.0995
_refine_ls_wR_factor_ref 0.1054
_reflns_number_gt 2052
_reflns_number_total 3388
_reflns_threshold_expression >2sigma(I)
_cod_data_source_file c1jm14322k.txt
_cod_data_source_block bo529
_cod_depositor_comments
;
The following automatic conversions were performed:

'_symmetry_cell_setting' value 'Triclinic' changed to 'triclinic'
according to /home/saulius/struct/CIF-dictionaries/cif_core.dic
dictionary named 'cif_core.dic' version 2.4.1 from 2010-06-29.

Automatic conversion script
Id: cif_fix_values 1715 2011-07-08 13:25:40Z adriana 
;
_cod_original_sg_symbol_H-M P-1
_cod_database_code 7207299

loop_
_symmetry_equiv_pos_as_xyz
'x, y, z'
'-x, -y, -z'

loop_
_atom_site_label
_atom_site_type_symbol
_atom_site_fract_x
_atom_site_fract_y
_atom_site_fract_z
_atom_site_U_iso_or_equiv
_atom_site_adp_type
_atom_site_occupancy
_atom_site_symmetry_multiplicity
_atom_site_calc_flag
_atom_site_refinement_flags
O1 O 0.7532(2) 1.0474(2) 0.72602(15) 0.0221(5) Uani 1 1 d .
O2 O 0.4633(3) 1.0128(2) 0.68903(17) 0.0308(5) Uani 1 1 d .
O3 O 0.7157(3) 0.1645(2) 0.98369(16) 0.0247(5) Uani 1 1 d .
O4 O 0.9953(3) 0.1625(2) 0.97974(16) 0.0266(5) Uani 1 1 d .
N1 N 0.7813(3) 1.2179(2) 0.57286(18) 0.0207(5) Uani 1 1 d .
N2 N 0.7318(3) 1.2939(3) 0.49850(19) 0.0230(6) Uani 1 1 d .
N3 N 0.5543(3) 1.2812(3) 0.48337(19) 0.0238(6) Uani 1 1 d .
N4 N 0.4846(3) 1.1955(3) 0.54799(18) 0.0210(5) Uani 1 1 d .
N5 N 0.6141(3) 1.0676(2) 0.67699(18) 0.0195(5) Uani 1 1 d .
N6 N 0.7332(3) 0.3750(2) 0.86312(18) 0.0197(5) Uani 1 1 d .
N7 N 0.8045(3) 0.4849(3) 0.81908(19) 0.0229(6) Uani 1 1 d .
N8 N 0.9829(3) 0.4999(2) 0.83404(19) 0.0229(6) Uani 1 1 d .
N9 N 1.0301(3) 0.3993(2) 0.88604(18) 0.0192(5) Uani 1 1 d .
N10 N 0.8621(3) 0.2105(2) 0.95913(18) 0.0194(5) Uani 1 1 d .
N11 N 0.5444(3) 0.3894(2) 0.20442(17) 0.0168(5) Uani 1 1 d .
N12 N 0.5248(3) 0.4084(2) 0.10195(18) 0.0179(5) Uani 1 1 d .
N13 N 0.4174(3) 0.2864(2) 0.04553(17) 0.0167(5) Uani 1 1 d .
N14 N 0.3674(3) 0.2607(3) -0.06969(19) 0.0183(5) Uani 1 1 d .
N15 N 0.9665(3) 0.7804(2) 0.65182(17) 0.0175(5) Uani 1 1 d .
N16 N 0.9840(3) 0.8915(2) 0.60359(17) 0.0188(5) Uani 1 1 d .
N17 N 1.0878(3) 0.9977(2) 0.68254(18) 0.0165(5) Uani 1 1 d .
N18 N 1.1352(3) 1.1368(3) 0.6649(2) 0.0196(6) Uani 1 1 d .
C1 C 0.6264(3) 1.1609(3) 0.5986(2) 0.0160(6) Uani 1 1 d .
C2 C 0.8747(4) 0.3288(3) 0.9017(2) 0.0165(6) Uani 1 1 d .
C3 C 0.3709(4) 0.1915(3) 0.1088(2) 0.0210(6) Uani 1 1 d .
H3 H 0.2973 0.0977 0.0857 0.025 Uiso 1 1 calc R
C4 C 0.4534(4) 0.2604(3) 0.2138(2) 0.0218(7) Uani 1 1 d .
H4 H 0.4476 0.2247 0.2795 0.026 Uiso 1 1 calc R
C5 C 0.6506(4) 0.5061(3) 0.2937(2) 0.0239(7) Uani 1 1 d .
H5A H 0.7612 0.5485 0.2709 0.029 Uiso 1 1 calc R
H5B H 0.6802 0.4679 0.3598 0.029 Uiso 1 1 calc R
H5C H 0.5815 0.5800 0.3101 0.029 Uiso 1 1 calc R
C6 C 1.1329(4) 0.9552(3) 0.7768(2) 0.0190(6) Uani 1 1 d .
H6 H 1.2042 1.0126 0.8436 0.023 Uiso 1 1 calc R
C7 C 1.0555(4) 0.8126(3) 0.7573(2) 0.0196(6) Uani 1 1 d .
H7 H 1.0625 0.7494 0.8071 0.024 Uiso 1 1 calc R
C8 C 0.8646(4) 0.6400(3) 0.5882(2) 0.0227(7) Uani 1 1 d .
H8A H 0.7471 0.6497 0.5533 0.027 Uiso 1 1 calc R
H8B H 0.8490 0.5723 0.6375 0.027 Uiso 1 1 calc R
H8C H 0.9295 0.6042 0.5311 0.027 Uiso 1 1 calc R
H14A H 0.291(4) 0.311(3) -0.084(2) 0.030(9) Uiso 1 1 d .
H18A H 1.210(4) 1.130(3) 0.615(2) 0.013(7) Uiso 1 1 d .
H18B H 1.044(4) 1.169(3) 0.638(2) 0.020(8) Uiso 1 1 d .
H14B H 0.468(4) 0.300(3) -0.098(2) 0.043(10) Uiso 1 1 d .

loop_
_atom_site_aniso_label
_atom_site_aniso_U_11
_atom_site_aniso_U_22
_atom_site_aniso_U_33
_atom_site_aniso_U_23
_atom_site_aniso_U_13
_atom_site_aniso_U_12
O1 0.0180(11) 0.0275(12) 0.0209(10) 0.0043(9) -0.0005(8) 0.0089(9)
O2 0.0209(12) 0.0341(13) 0.0451(13) 0.0211(11) 0.0144(10) 0.0066(10)
O3 0.0192(12) 0.0249(12) 0.0328(12) 0.0103(10) 0.0104(9) 0.0032(9)
O4 0.0226(12) 0.0275(12) 0.0349(12) 0.0141(10) 0.0052(9) 0.0108(9)
N1 0.0192(14) 0.0208(14) 0.0220(13) 0.0054(11) 0.0043(10) 0.0023(10)
N2 0.0228(14) 0.0221(14) 0.0250(13) 0.0093(11) 0.0046(11) 0.0027(11)
N3 0.0249(14) 0.0267(14) 0.0210(13) 0.0077(11) 0.0040(11) 0.0059(11)
N4 0.0179(13) 0.0244(14) 0.0195(12) 0.0040(11) 0.0007(10) 0.0044(10)
N5 0.0165(13) 0.0203(14) 0.0217(13) 0.0018(11) 0.0050(10) 0.0057(10)
N6 0.0192(13) 0.0190(14) 0.0211(13) 0.0058(11) 0.0034(10) 0.0037(10)
N7 0.0222(14) 0.0208(14) 0.0271(13) 0.0085(11) 0.0063(11) 0.0039(10)
N8 0.0213(14) 0.0202(14) 0.0284(14) 0.0087(11) 0.0056(11) 0.0035(10)
N9 0.0172(13) 0.0180(13) 0.0229(13) 0.0055(11) 0.0047(10) 0.0034(10)
N10 0.0195(13) 0.0187(13) 0.0195(13) 0.0013(11) 0.0036(10) 0.0050(10)
N11 0.0177(13) 0.0178(13) 0.0151(12) 0.0050(10) 0.0032(10) 0.0031(10)
N12 0.0163(13) 0.0160(13) 0.0191(12) 0.0026(10) 0.0023(10) -0.0006(10)
N13 0.0134(12) 0.0191(13) 0.0175(12) 0.0044(11) 0.0020(10) 0.0034(10)
N14 0.0193(14) 0.0221(14) 0.0130(12) 0.0058(11) 0.0006(10) 0.0031(11)
N15 0.0163(13) 0.0169(13) 0.0178(12) 0.0044(10) 0.0008(10) 0.0010(10)
N16 0.0163(13) 0.0202(13) 0.0180(12) 0.0023(11) 0.0007(10) 0.0025(10)
N17 0.0139(12) 0.0158(13) 0.0197(12) 0.0048(10) 0.0013(10) 0.0027(9)
N18 0.0166(13) 0.0182(14) 0.0251(14) 0.0081(11) 0.0028(11) 0.0041(10)
C1 0.0158(15) 0.0176(15) 0.0147(14) 0.0021(12) 0.0016(11) 0.0055(12)
C2 0.0175(15) 0.0166(15) 0.0146(14) 0.0001(12) 0.0032(11) 0.0047(12)
C3 0.0211(16) 0.0161(15) 0.0239(15) 0.0079(13) -0.0001(13) -0.0010(12)
C4 0.0223(16) 0.0195(16) 0.0240(16) 0.0086(13) 0.0038(13) 0.0021(12)
C5 0.0249(17) 0.0205(16) 0.0200(16) -0.0008(13) 0.0001(13) -0.0035(13)
C6 0.0180(15) 0.0224(16) 0.0152(14) 0.0036(13) 0.0010(12) 0.0028(12)
C7 0.0163(15) 0.0244(17) 0.0174(15) 0.0061(13) -0.0007(12) 0.0033(12)
C8 0.0221(16) 0.0185(16) 0.0232(15) 0.0022(13) -0.0008(12) -0.0007(12)

loop_
_atom_type_symbol
_atom_type_description
_atom_type_scat_dispersion_real
_atom_type_scat_dispersion_imag
_atom_type_scat_source
C C 0.0033 0.0016 'International Tables Vol C Tables 4.2.6.8 and 6.1.1.4'
H H 0.0000 0.0000 'International Tables Vol C Tables 4.2.6.8 and 6.1.1.4'
N N 0.0061 0.0033 'International Tables Vol C Tables 4.2.6.8 and 6.1.1.4'
O O 0.0106 0.0060 'International Tables Vol C Tables 4.2.6.8 and 6.1.1.4'

loop_
_geom_angle_atom_site_label_1
_geom_angle_atom_site_label_2
_geom_angle_atom_site_label_3
_geom_angle
C1 N1 N2 102.7(2)
N3 N2 N1 109.7(2)
N2 N3 N4 109.2(2)
C1 N4 N3 103.0(2)
O1 N5 O2 124.5(2)
O1 N5 C1 118.4(2)
O2 N5 C1 117.1(2)
C2 N6 N7 102.9(2)
N8 N7 N6 109.2(2)
N9 N8 N7 109.6(2)
C2 N9 N8 102.8(2)
O4 N10 O3 124.2(2)
O4 N10 C2 118.3(2)
O3 N10 C2 117.5(2)
N12 N11 C4 113.0(2)
N12 N11 C5 119.5(2)
C4 N11 C5 127.4(2)
N11 N12 N13 103.2(2)
N12 N13 C3 113.5(2)
N12 N13 N14 121.4(2)
C3 N13 N14 125.0(2)
N13 N14 H14A 108(2)
N13 N14 H14B 107.7(19)
H14A N14 H14B 105(3)
N16 N15 C7 113.0(2)
N16 N15 C8 119.2(2)
C7 N15 C8 127.8(2)
N15 N16 N17 103.2(2)
N16 N17 C6 112.8(2)
N16 N17 N18 121.3(2)
C6 N17 N18 125.9(2)
N17 N18 H18A 104.4(16)
N17 N18 H18B 113.1(19)
H18A N18 H18B 109(2)
N4 C1 N1 115.3(2)
N4 C1 N5 122.2(2)
N1 C1 N5 122.5(2)
N6 C2 N9 115.4(2)
N6 C2 N10 122.5(2)
N9 C2 N10 122.1(2)
N13 C3 C4 104.7(3)
N13 C3 H3 127.7
C4 C3 H3 127.7
N11 C4 C3 105.6(2)
N11 C4 H4 127.2
C3 C4 H4 127.2
N11 C5 H5A 109.5
N11 C5 H5B 109.5
H5A C5 H5B 109.5
N11 C5 H5C 109.5
H5A C5 H5C 109.5
H5B C5 H5C 109.5
N17 C6 C7 105.8(2)
N17 C6 H6 127.1
C7 C6 H6 127.1
N15 C7 C6 105.2(2)
N15 C7 H7 127.4
C6 C7 H7 127.4
N15 C8 H8A 109.5
N15 C8 H8B 109.5
H8A C8 H8B 109.5
N15 C8 H8C 109.5
H8A C8 H8C 109.5
H8B C8 H8C 109.5

loop_
_geom_bond_atom_site_label_1
_geom_bond_atom_site_label_2
_geom_bond_distance
O1 N5 1.228(3)
O2 N5 1.230(3)
O3 N10 1.238(3)
O4 N10 1.222(3)
N1 C1 1.330(3)
N1 N2 1.342(3)
N2 N3 1.339(3)
N3 N4 1.351(3)
N4 C1 1.317(3)
N5 C1 1.447(3)
N6 C2 1.320(3)
N6 N7 1.346(3)
N7 N8 1.343(3)
N8 N9 1.340(3)
N9 C2 1.326(3)
N10 C2 1.451(3)
N11 N12 1.319(3)
N11 C4 1.348(4)
N11 C5 1.467(3)
N12 N13 1.327(3)
N13 C3 1.346(3)
N13 N14 1.404(3)
N14 H14A 0.85(3)
N14 H14B 0.95(3)
N15 N16 1.319(3)
N15 C7 1.354(3)
N15 C8 1.464(3)
N16 N17 1.338(3)
N17 C6 1.339(3)
N17 N18 1.394(3)
N18 H18A 0.91(3)
N18 H18B 0.87(3)
C3 C4 1.369(4)
C3 H3 0.9500
C4 H4 0.9500
C5 H5A 0.9800
C5 H5B 0.9800
C5 H5C 0.9800
C6 C7 1.362(4)
C6 H6 0.9500
C7 H7 0.9500
C8 H8A 0.9800
C8 H8B 0.9800
C8 H8C 0.9800

loop_
_geom_torsion_atom_site_label_1
_geom_torsion_atom_site_label_2
_geom_torsion_atom_site_label_3
_geom_torsion_atom_site_label_4
_geom_torsion
C1 N1 N2 N3 0.5(3)
N1 N2 N3 N4 -0.2(3)
N2 N3 N4 C1 -0.2(3)
C2 N6 N7 N8 -0.5(3)
N6 N7 N8 N9 1.0(3)
N7 N8 N9 C2 -1.0(3)
C4 N11 N12 N13 0.0(3)
C5 N11 N12 N13 -177.4(2)
N11 N12 N13 C3 -0.7(3)
N11 N12 N13 N14 -177.8(2)
C7 N15 N16 N17 -0.3(3)
C8 N15 N16 N17 -177.7(2)
N15 N16 N17 C6 -0.3(3)
N15 N16 N17 N18 -178.5(2)
N3 N4 C1 N1 0.6(3)
N3 N4 C1 N5 -179.6(2)
N2 N1 C1 N4 -0.7(3)
N2 N1 C1 N5 179.5(2)
O1 N5 C1 N4 -175.5(2)
O2 N5 C1 N4 5.1(4)
O1 N5 C1 N1 4.3(4)
O2 N5 C1 N1 -175.1(2)
N7 N6 C2 N9 -0.1(3)
N7 N6 C2 N10 178.9(2)
N8 N9 C2 N6 0.7(3)
N8 N9 C2 N10 -178.3(2)
O4 N10 C2 N6 170.8(2)
O3 N10 C2 N6 -8.9(4)
O4 N10 C2 N9 -10.3(4)
O3 N10 C2 N9 170.0(2)
N12 N13 C3 C4 1.1(3)
N14 N13 C3 C4 178.1(2)
N12 N11 C4 C3 0.6(3)
C5 N11 C4 C3 177.8(3)
N13 C3 C4 N11 -1.0(3)
N16 N17 C6 C7 0.8(3)
N18 N17 C6 C7 178.8(2)
N16 N15 C7 C6 0.7(3)
C8 N15 C7 C6 177.9(2)
N17 C6 C7 N15 -0.9(3)
